data_4086140
loop_
_publ_author_name
'Bailey, Wilson D.'
'Luconi, Lapo'
'Rossin, Andrea'
'Yakhvarov, Dmitry'
'Flowers, Sarah E.'
'Kaminsky, Werner'
'Kemp, Richard A.'
'Giambastiani, Giuliano'
'Goldberg, Karen I.'

_publ_section_title
;
 Pyrazole-Based PCN Pincer Complexes of Palladium(II): Mono- and Dinuclear
 Hydroxide Complexes and Ligand Rollover C--H Activation
;
_journal_issue 16
_journal_name_full Organometallics
_journal_page_first 3998
_journal_paper_doi 10.1021/acs.organomet.5b00355
_journal_volume 34
_journal_year 2015
_chemical_formula_moiety 'C36 H53 N4 O P2 Pd2, C F3 O3 S'
_chemical_formula_sum 'C37 H53 F3 N4 O4 P2 Pd2 S'
_chemical_formula_weight 981.63
_chemical_name_common wdb_3_4
_chemical_name_systematic
;
 wdb_3_4
;
_space_group_IT_number 14
_symmetry_cell_setting monoclinic
_symmetry_Int_Tables_number 14
_symmetry_space_group_name_Hall '-P 2yn'
_symmetry_space_group_name_H-M 'P 1 21/n 1'
_atom_sites_solution_hydrogens geom
_atom_sites_solution_primary direct
_atom_sites_solution_secondary difmap
_audit_conform_dict_location ftp://ftp.iucr.org/pub/cif_core.dic
_audit_conform_dict_name cif_core.dic
_audit_conform_dict_version 2.4
_audit_creation_date 2015-04-20T13:07:16-00:00
_audit_creation_method 'WinGX routine CIF_UPDATE'
_cell_angle_alpha 90
_cell_angle_beta 103.310(3)
_cell_angle_gamma 90
_cell_formula_units_Z 8
_cell_length_a 23.6110(11)
_cell_length_b 15.5658(7)
_cell_length_c 24.9876(11)
_cell_measurement_reflns_used 'Number of Reflections here'
_cell_measurement_temperature 100(2)
_cell_measurement_theta_max 20
_cell_measurement_theta_min 3
_cell_volume 8936.9(7)
_computing_cell_refinement 'SAINT (Bruker, 2007)'
_computing_data_collection 'APEX2 (Bruker, 2007)'
_computing_data_reduction 'SAINT (Bruker, 2007)'
_computing_molecular_graphics 'ORTEP-3 for Windows (Farrugia, 1997)'
_computing_publication_material 'SHELXL-97 (Sheldrick, 1997)'
_computing_structure_refinement 'SHELXL-97 (Sheldrick, 2008)'
_computing_structure_solution 'SHELXS97 (Sheldrick, 1997)'
_diffrn_ambient_temperature 100(2)
_diffrn_measured_fraction_theta_full 0.998
_diffrn_measured_fraction_theta_max 0.99
_diffrn_measurement_device_type 'Bruker APEXII CCD area-detector'
_diffrn_measurement_method '\f and \w scans'
_diffrn_radiation_monochromator graphite
_diffrn_radiation_type MoK\a
_diffrn_radiation_wavelength 0.71073
_diffrn_reflns_av_R_equivalents 0.1235
_diffrn_reflns_av_unetI/netI 0.1919
_diffrn_reflns_limit_h_max 29
_diffrn_reflns_limit_h_min -29
_diffrn_reflns_limit_k_max 19
_diffrn_reflns_limit_k_min -19
_diffrn_reflns_limit_l_max 31
_diffrn_reflns_limit_l_min -31
_diffrn_reflns_number 71608
_diffrn_reflns_theta_full 25
_diffrn_reflns_theta_max 26.49
_diffrn_reflns_theta_min 2.14
_diffrn_source 'fine-focus sealed tube'
_exptl_absorpt_coefficient_mu 0.975
_exptl_absorpt_correction_T_max 0.9349
_exptl_absorpt_correction_T_min 0.8675
_exptl_absorpt_correction_type multi-scan
_exptl_absorpt_process_details '(SADABS; Bruker, 2007)'
_exptl_crystal_colour 'Color here'
_exptl_crystal_density_diffrn 1.459
_exptl_crystal_density_method 'not measured'
_exptl_crystal_description 'Shape here'
_exptl_crystal_F_000 4000
_exptl_crystal_size_max 0.15
_exptl_crystal_size_mid 0.1
_exptl_crystal_size_min 0.07
_platon_squeeze_details
;
CH2Cl2 solvent occupies infinite channels along b-axis;
possibly water is present as well.
;
_refine_diff_density_max 0.73
_refine_diff_density_min -0.732
_refine_diff_density_rms 0.126
_refine_ls_extinction_method none
_refine_ls_goodness_of_fit_ref 0.858
_refine_ls_hydrogen_treatment constr
_refine_ls_matrix_type full
_refine_ls_number_parameters 980
_refine_ls_number_reflns 18320
_refine_ls_number_restraints 0
_refine_ls_restrained_S_all 0.858
_refine_ls_R_factor_all 0.1597
_refine_ls_R_factor_gt 0.0615
_refine_ls_shift/su_max 0.002
_refine_ls_shift/su_mean 0
_refine_ls_structure_factor_coef Fsqd
_refine_ls_weighting_details 'calc w=1/[\s^2^(Fo^2^)+(0.0565P)^2^+0.0000P] where P=(Fo^2^+2Fc^2^)/3'
_refine_ls_weighting_scheme calc
_refine_ls_wR_factor_gt 0.1175
_refine_ls_wR_factor_ref 0.1396
_reflns_number_gt 8313
_reflns_number_total 18320
_reflns_threshold_expression >2\s(I)
_cod_data_source_file om5b00355_si_003.cif
_cod_data_source_block 8a
_cod_depositor_comments 'Adding full bibliography for 4086135--4086143.cif.'
_cod_original_sg_symbol_H-M 'P 21/n'
_cod_database_code 4086140

loop_
_symmetry_equiv_pos_as_xyz
'x, y, z'
'-x+1/2, y+1/2, -z+1/2'
'-x, -y, -z'
'x-1/2, -y-1/2, z-1/2'

loop_
_atom_site_label
_atom_site_type_symbol
_atom_site_fract_x
_atom_site_fract_y
_atom_site_fract_z
_atom_site_U_iso_or_equiv
_atom_site_adp_type
_atom_site_occupancy
_atom_site_symmetry_multiplicity
_atom_site_calc_flag
_atom_site_refinement_flags
C1 C 0.9967(3) -0.0535(4) 0.7572(3) 0.0299(18) Uani 1 1 d .
C2 C 1.0307(3) -0.0910(4) 0.7259(3) 0.0284(18) Uani 1 1 d .
C3 C 1.0329(3) -0.1787(4) 0.7179(3) 0.0295(18) Uani 1 1 d .
H3 H 1.0569 -0.203 0.6962 0.035 Uiso 1 1 calc R
C4 C 0.9988(3) -0.2291(5) 0.7429(3) 0.039(2) Uani 1 1 d .
H4 H 0.9989 -0.2896 0.7377 0.047 Uiso 1 1 calc R
C5 C 0.9638(3) -0.1942(5) 0.7758(3) 0.039(2) Uani 1 1 d .
H5 H 0.9406 -0.2307 0.7926 0.047 Uiso 1 1 calc R
C6 C 0.9633(3) -0.1058(4) 0.7835(3) 0.0300(18) Uani 1 1 d .
C7 C 1.0989(3) -0.0456(5) 0.6645(3) 0.0347(19) Uani 1 1 d .
H7 H 1.1071 -0.0987 0.6491 0.042 Uiso 1 1 calc R
C8 C 1.1196(3) 0.0318(5) 0.6547(3) 0.042(2) Uani 1 1 d .
H8 H 1.1456 0.044 0.6317 0.05 Uiso 1 1 calc R
C9 C 1.0954(3) 0.0902(5) 0.6848(3) 0.042(2) Uani 1 1 d .
H9 H 1.1023 0.1503 0.685 0.05 Uiso 1 1 calc R
C10 C 0.9312(3) -0.0641(4) 0.8205(3) 0.036(2) Uani 1 1 d .
H10A H 0.9501 -0.0767 0.8594 0.043 Uiso 1 1 calc R
H10B H 0.8906 -0.0856 0.813 0.043 Uiso 1 1 calc R
C11 C 0.9448(4) 0.1018(5) 0.8786(3) 0.044(2) Uani 1 1 d .
C12 C 0.9099(4) 0.0575(5) 0.9157(3) 0.053(2) Uani 1 1 d .
H12A H 0.9182 0.0854 0.9518 0.08 Uiso 1 1 calc R
H12B H 0.9209 -0.0032 0.92 0.08 Uiso 1 1 calc R
H12C H 0.8682 0.062 0.8988 0.08 Uiso 1 1 calc R
C13 C 0.9335(3) 0.1994(5) 0.8751(3) 0.050(2) Uani 1 1 d .
H13A H 0.8917 0.21 0.8623 0.075 Uiso 1 1 calc R
H13B H 0.9541 0.225 0.8491 0.075 Uiso 1 1 calc R
H13C H 0.9476 0.2252 0.9115 0.075 Uiso 1 1 calc R
C14 C 1.0105(3) 0.0884(5) 0.9032(3) 0.053(2) Uani 1 1 d .
H14A H 1.0204 0.1096 0.9411 0.079 Uiso 1 1 calc R
H14B H 1.033 0.1201 0.8812 0.079 Uiso 1 1 calc R
H14C H 1.0197 0.0271 0.9028 0.079 Uiso 1 1 calc R
C15 C 0.8585(3) 0.0794(4) 0.7634(3) 0.037(2) Uani 1 1 d .
C16 C 0.8106(3) 0.0722(5) 0.7958(3) 0.049(2) Uani 1 1 d .
H16A H 0.8159 0.1175 0.8237 0.074 Uiso 1 1 calc R
H16B H 0.8131 0.0159 0.8138 0.074 Uiso 1 1 calc R
H16C H 0.7724 0.0785 0.7705 0.074 Uiso 1 1 calc R
C17 C 0.8583(3) 0.1683(5) 0.7384(3) 0.045(2) Uani 1 1 d .
H17A H 0.8889 0.1718 0.7178 0.067 Uiso 1 1 calc R
H17B H 0.8656 0.2114 0.7678 0.067 Uiso 1 1 calc R
H17C H 0.8204 0.1792 0.7136 0.067 Uiso 1 1 calc R
C18 C 0.8474(3) 0.0152(5) 0.7159(3) 0.047(2) Uani 1 1 d .
H18A H 0.8114 0.0307 0.6893 0.071 Uiso 1 1 calc R
H18B H 0.8435 -0.0426 0.7301 0.071 Uiso 1 1 calc R
H18C H 0.88 0.0164 0.6977 0.071 Uiso 1 1 calc R
C19 C 1.1439(3) 0.3557(4) 0.7484(3) 0.0272(17) Uani 1 1 d .
C20 C 1.1981(3) 0.3254(4) 0.7792(3) 0.0283(18) Uani 1 1 d .
C21 C 1.2491(3) 0.3691(5) 0.7808(3) 0.0326(19) Uani 1 1 d .
H21 H 1.2851 0.3484 0.8022 0.039 Uiso 1 1 calc R
C22 C 1.2469(3) 0.4442(5) 0.7503(3) 0.040(2) Uani 1 1 d .
H22 H 1.2816 0.476 0.7515 0.049 Uiso 1 1 calc R
C23 C 1.1951(3) 0.4727(5) 0.7186(3) 0.0317(19) Uani 1 1 d .
H23 H 1.1946 0.5223 0.6963 0.038 Uiso 1 1 calc R
C24 C 1.1434(3) 0.4301(4) 0.7183(3) 0.0299(18) Uani 1 1 d .
C25 C 1.2382(3) 0.1930(4) 0.8335(3) 0.0304(18) Uani 1 1 d .
H25 H 1.2789 0.2032 0.8407 0.036 Uiso 1 1 calc R
C26 C 1.2107(3) 0.1212(5) 0.8478(3) 0.040(2) Uani 1 1 d .
H26 H 1.2286 0.072 0.867 0.047 Uiso 1 1 calc R
C27 C 1.1507(4) 0.1361(5) 0.8279(3) 0.038(2) Uani 1 1 d .
H27 H 1.1208 0.0975 0.832 0.045 Uiso 1 1 calc R
C28 C 1.0857(3) 0.4553(5) 0.6808(3) 0.038(2) Uani 1 1 d .
H28A H 1.0861 0.4429 0.642 0.046 Uiso 1 1 calc R
H28B H 1.0785 0.5175 0.6843 0.046 Uiso 1 1 calc R
C29 C 0.9932(3) 0.4651(4) 0.7437(3) 0.036(2) Uani 1 1 d .
C30 C 0.9583(3) 0.4141(5) 0.7763(3) 0.048(2) Uani 1 1 d .
H30A H 0.9847 0.3784 0.8035 0.072 Uiso 1 1 calc R
H30B H 0.9305 0.3773 0.7514 0.072 Uiso 1 1 calc R
H30C H 0.9372 0.4536 0.7953 0.072 Uiso 1 1 calc R
C31 C 0.9533(3) 0.5326(4) 0.7085(3) 0.046(2) Uani 1 1 d .
H31A H 0.9177 0.5045 0.6879 0.069 Uiso 1 1 calc R
H31B H 0.9736 0.559 0.6826 0.069 Uiso 1 1 calc R
H31C H 0.9431 0.577 0.7324 0.069 Uiso 1 1 calc R
C32 C 1.0422(3) 0.5115(4) 0.7838(3) 0.042(2) Uani 1 1 d .
H32A H 1.0259 0.5436 0.8106 0.063 Uiso 1 1 calc R
H32B H 1.0616 0.5514 0.7635 0.063 Uiso 1 1 calc R
H32C H 1.0704 0.4694 0.8032 0.063 Uiso 1 1 calc R
C33 C 0.9796(4) 0.3579(5) 0.6353(3) 0.045(2) Uani 1 1 d .
C34 C 0.9625(3) 0.4328(5) 0.5945(3) 0.048(2) Uani 1 1 d .
H34A H 0.9401 0.4106 0.5593 0.072 Uiso 1 1 calc R
H34B H 0.9977 0.4613 0.589 0.072 Uiso 1 1 calc R
H34C H 0.9388 0.4741 0.6093 0.072 Uiso 1 1 calc R
C35 C 1.0142(4) 0.2914(5) 0.6109(3) 0.058(3) Uani 1 1 d .
H35A H 1.0227 0.2418 0.6355 0.087 Uiso 1 1 calc R
H35B H 1.0508 0.3171 0.6066 0.087 Uiso 1 1 calc R
H35C H 0.9914 0.2729 0.5749 0.087 Uiso 1 1 calc R
C36 C 0.9259(4) 0.3128(5) 0.6463(3) 0.062(3) Uani 1 1 d .
H36A H 0.9039 0.2862 0.6123 0.093 Uiso 1 1 calc R
H36B H 0.9012 0.3549 0.6593 0.093 Uiso 1 1 calc R
H36C H 0.938 0.2684 0.6744 0.093 Uiso 1 1 calc R
C37 C 0.8119(3) -0.2984(4) 0.4807(3) 0.0297(18) Uani 1 1 d .
C38 C 0.8648(3) -0.2985(5) 0.5197(3) 0.036(2) Uani 1 1 d .
C39 C 0.9072(3) -0.3624(5) 0.5218(3) 0.043(2) Uani 1 1 d .
H39 H 0.9432 -0.3608 0.5484 0.051 Uiso 1 1 calc R
C40 C 0.8944(3) -0.4274(5) 0.4835(3) 0.037(2) Uani 1 1 d .
H40 H 0.9222 -0.4717 0.484 0.044 Uiso 1 1 calc R
C41 C 0.8422(3) -0.4303(4) 0.4443(3) 0.037(2) Uani 1 1 d .
H41 H 0.8351 -0.4751 0.4177 0.045 Uiso 1 1 calc R
C42 C 0.8000(3) -0.3663(4) 0.4442(3) 0.0302(18) Uani 1 1 d .
C43 C 0.9162(3) -0.2094(6) 0.6019(3) 0.047(2) Uani 1 1 d .
H43 H 0.9514 -0.2404 0.6148 0.057 Uiso 1 1 calc R
C44 C 0.9002(3) -0.1363(5) 0.6243(3) 0.049(2) Uani 1 1 d .
H44 H 0.9215 -0.1069 0.6559 0.058 Uiso 1 1 calc R
C45 C 0.8451(3) -0.1126(5) 0.5907(3) 0.045(2) Uani 1 1 d .
H45 H 0.8231 -0.0635 0.596 0.054 Uiso 1 1 calc R
C46 C 0.7399(3) -0.3694(4) 0.4068(3) 0.0333(19) Uani 1 1 d .
H46A H 0.7164 -0.4148 0.4191 0.04 Uiso 1 1 calc R
H46B H 0.7425 -0.3822 0.3687 0.04 Uiso 1 1 calc R
C47 C 0.6297(3) -0.2892(5) 0.4126(3) 0.0354(19) Uani 1 1 d .
C48 C 0.6319(3) -0.3176(5) 0.4715(3) 0.050(2) Uani 1 1 d .
H48A H 0.5923 -0.3293 0.4756 0.076 Uiso 1 1 calc R
H48B H 0.6492 -0.2719 0.497 0.076 Uiso 1 1 calc R
H48C H 0.6554 -0.3698 0.4796 0.076 Uiso 1 1 calc R
C49 C 0.5908(3) -0.2083(4) 0.4016(3) 0.044(2) Uani 1 1 d .
H49A H 0.5843 -0.1925 0.3627 0.066 Uiso 1 1 calc R
H49B H 0.61 -0.1608 0.4244 0.066 Uiso 1 1 calc R
H49C H 0.5533 -0.2204 0.4106 0.066 Uiso 1 1 calc R
C50 C 0.6027(3) -0.3600(5) 0.3728(3) 0.042(2) Uani 1 1 d .
H50A H 0.6269 -0.4117 0.3803 0.063 Uiso 1 1 calc R
H50B H 0.6003 -0.341 0.335 0.063 Uiso 1 1 calc R
H50C H 0.5636 -0.373 0.3777 0.063 Uiso 1 1 calc R
C51 C 0.7124(3) -0.2057(4) 0.3461(3) 0.0275(17) Uani 1 1 d .
C52 C 0.7016(3) -0.1089(4) 0.3529(3) 0.042(2) Uani 1 1 d .
H52A H 0.7067 -0.078 0.3202 0.063 Uiso 1 1 calc R
H52B H 0.7295 -0.0871 0.3854 0.063 Uiso 1 1 calc R
H52C H 0.6619 -0.1002 0.3575 0.063 Uiso 1 1 calc R
C53 C 0.7754(3) -0.2175(5) 0.3400(3) 0.042(2) Uani 1 1 d .
H53A H 0.783 -0.2788 0.3358 0.063 Uiso 1 1 calc R
H53B H 0.8024 -0.1952 0.3729 0.063 Uiso 1 1 calc R
H53C H 0.7807 -0.1862 0.3075 0.063 Uiso 1 1 calc R
C54 C 0.6715(3) -0.2392(5) 0.2943(3) 0.040(2) Uani 1 1 d .
H54A H 0.6817 -0.2135 0.262 0.06 Uiso 1 1 calc R
H54B H 0.6313 -0.224 0.2948 0.06 Uiso 1 1 calc R
H54C H 0.675 -0.3019 0.2927 0.06 Uiso 1 1 calc R
C55 C 0.6801(3) 0.0558(4) 0.6202(3) 0.0316(19) Uani 1 1 d .
C56 C 0.6799(3) 0.0125(4) 0.6675(3) 0.0323(19) Uani 1 1 d .
C57 C 0.6679(3) 0.0510(5) 0.7140(3) 0.038(2) Uani 1 1 d .
H57 H 0.6677 0.0188 0.7462 0.045 Uiso 1 1 calc R
C58 C 0.6564(3) 0.1383(5) 0.7111(3) 0.039(2) Uani 1 1 d .
H58 H 0.6473 0.1666 0.7417 0.047 Uiso 1 1 calc R
C59 C 0.6580(3) 0.1850(5) 0.6646(3) 0.041(2) Uani 1 1 d .
H59 H 0.651 0.2451 0.6641 0.049 Uiso 1 1 calc R
C60 C 0.6694(3) 0.1462(5) 0.6192(3) 0.038(2) Uani 1 1 d .
C61 C 0.7120(3) -0.1339(4) 0.7071(3) 0.036(2) Uani 1 1 d .
H61 H 0.7097 -0.1268 0.7443 0.043 Uiso 1 1 calc R
C62 C 0.7317(3) -0.2048(5) 0.6857(3) 0.043(2) Uani 1 1 d .
H62 H 0.7463 -0.2562 0.7044 0.051 Uiso 1 1 calc R
C63 C 0.7257(3) -0.1854(4) 0.6302(3) 0.0337(19) Uani 1 1 d .
H63 H 0.7351 -0.2235 0.6038 0.04 Uiso 1 1 calc R
C64 C 0.6735(4) 0.1936(5) 0.5682(3) 0.052(3) Uani 1 1 d .
H64A H 0.7091 0.2295 0.5754 0.063 Uiso 1 1 calc R
H64B H 0.6393 0.2316 0.5562 0.063 Uiso 1 1 calc R
C65 C 0.7347(5) 0.1509(6) 0.4809(4) 0.068(3) Uani 1 1 d .
C66 C 0.7920(4) 0.1321(6) 0.5232(4) 0.081(3) Uani 1 1 d .
H66A H 0.7959 0.07 0.5296 0.122 Uiso 1 1 calc R
H66B H 0.7918 0.1615 0.5578 0.122 Uiso 1 1 calc R
H66C H 0.8249 0.1528 0.5089 0.122 Uiso 1 1 calc R
C67 C 0.7336(6) 0.1029(6) 0.4275(4) 0.110(5) Uani 1 1 d .
H67A H 0.7639 0.1259 0.4106 0.165 Uiso 1 1 d R
H67B H 0.6955 0.11 0.4021 0.165 Uiso 1 1 d R
H67C H 0.7408 0.0417 0.4355 0.165 Uiso 1 1 d R
C68 C 0.7324(5) 0.2510(5) 0.4693(4) 0.096(4) Uani 1 1 d .
H68A H 0.7636 0.2667 0.4511 0.144 Uiso 1 1 calc R
H68B H 0.7376 0.2822 0.5041 0.144 Uiso 1 1 calc R
H68C H 0.6946 0.2659 0.4454 0.144 Uiso 1 1 calc R
C69 C 0.6024(5) 0.1155(6) 0.4686(4) 0.079(4) Uani 1 1 d .
C70 C 0.5574(4) 0.1096(6) 0.5055(5) 0.087(4) Uani 1 1 d .
H70A H 0.518 0.1069 0.4822 0.131 Uiso 1 1 calc R
H70B H 0.561 0.1605 0.5292 0.131 Uiso 1 1 calc R
H70C H 0.5651 0.0579 0.5283 0.131 Uiso 1 1 calc R
C71 C 0.5929(5) 0.0357(6) 0.4323(4) 0.108(5) Uani 1 1 d .
H71A H 0.5975 -0.0157 0.4555 0.163 Uiso 1 1 calc R
H71B H 0.6216 0.0347 0.4095 0.163 Uiso 1 1 calc R
H71C H 0.5536 0.0369 0.4086 0.163 Uiso 1 1 calc R
C72 C 0.5902(5) 0.1981(6) 0.4313(4) 0.120(5) Uani 1 1 d .
H72A H 0.6149 0.1971 0.4046 0.181 Uiso 1 1 calc R
H72B H 0.599 0.2495 0.4543 0.181 Uiso 1 1 calc R
H72C H 0.5492 0.199 0.4116 0.181 Uiso 1 1 calc R
C73 C 1.0706(5) -0.2898(8) 0.5487(4) 0.080(3) Uani 1 1 d .
C74 C 0.7376(5) -0.0142(8) 0.9233(4) 0.076(3) Uani 1 1 d .
N1 N 1.0612(3) 0.0517(3) 0.7134(2) 0.0340(16) Uani 1 1 d .
N2 N 1.0643(3) -0.0346(4) 0.7003(2) 0.0334(16) Uani 1 1 d .
N3 N 1.1419(3) 0.2115(4) 0.8027(2) 0.0321(15) Uani 1 1 d .
N4 N 1.1951(3) 0.2461(4) 0.8071(2) 0.0323(16) Uani 1 1 d .
N5 N 0.8291(3) -0.1703(4) 0.5507(2) 0.0385(17) Uani 1 1 d .
N6 N 0.8731(3) -0.2303(4) 0.5580(2) 0.0373(17) Uani 1 1 d .
N7 N 0.7052(3) -0.1072(3) 0.6192(2) 0.0349(16) Uani 1 1 d .
N8 N 0.6964(2) -0.0755(4) 0.6670(2) 0.0294(15) Uani 1 1 d .
O1 O 1.0095(2) 0.2072(3) 0.7669(2) 0.0384(13) Uani 1 1 d .
H1 H 0.9777 0.2336 0.7584 0.058 Uiso 1 1 calc R
O2 O 0.7087(2) -0.0942(3) 0.49539(19) 0.0418(14) Uani 1 1 d .
H2 H 0.6932 -0.0735 0.4644 0.063 Uiso 1 1 calc R
O3 O 1.0457(3) -0.3371(3) 0.6382(2) 0.0545(16) Uani 1 1 d .
O4 O 1.1357(3) -0.3889(3) 0.6175(3) 0.0651(18) Uani 1 1 d .
O5 O 1.1274(2) -0.2413(3) 0.6424(2) 0.0612(18) Uani 1 1 d .
O6 O 0.6987(3) -0.0708(4) 0.8270(2) 0.0609(17) Uani 1 1 d .
O7 O 0.7178(3) -0.1735(4) 0.9022(2) 0.0659(18) Uani 1 1 d .
O8 O 0.7989(3) -0.1041(4) 0.8730(2) 0.0617(17) Uani 1 1 d .
F1 F 1.0324(3) -0.2270(5) 0.5428(3) 0.129(3) Uani 1 1 d .
F2 F 1.0396(3) -0.3624(5) 0.5236(2) 0.111(2) Uani 1 1 d .
F3 F 1.1110(3) -0.2711(5) 0.5222(2) 0.106(2) Uani 1 1 d .
F4 F 0.7726(3) -0.0303(4) 0.9740(2) 0.106(2) Uani 1 1 d .
F5 F 0.7548(3) 0.0608(3) 0.9073(3) 0.0891(19) Uani 1 1 d .
F6 F 0.6835(3) -0.0011(4) 0.9313(2) 0.093(2) Uani 1 1 d .
P1 P 0.93173(9) 0.05323(12) 0.80771(8) 0.0335(5) Uani 1 1 d .
P2 P 1.02878(9) 0.39238(12) 0.70164(8) 0.0335(5) Uani 1 1 d .
P3 P 0.70621(8) -0.26353(12) 0.41014(7) 0.0291(5) Uani 1 1 d .
P4 P 0.67614(12) 0.11380(14) 0.51408(9) 0.0542(7) Uani 1 1 d .
S1 S 1.09663(10) -0.31775(11) 0.61834(9) 0.0383(5) Uani 1 1 d .
S2 S 0.73863(11) -0.09995(14) 0.87605(9) 0.0509(6) Uani 1 1 d .
Pd1 Pd 1.00105(2) 0.07278(3) 0.76219(2) 0.02984(16) Uani 1 1 d .
Pd2 Pd 1.07636(2) 0.28696(3) 0.75455(2) 0.03076(16) Uani 1 1 d .
Pd3 Pd 0.76019(2) -0.20076(3) 0.48542(2) 0.03008(16) Uani 1 1 d .
Pd4 Pd 0.69382(3) -0.01219(3) 0.55816(2) 0.03449(17) Uani 1 1 d .

loop_
_atom_site_aniso_label
_atom_site_aniso_U_11
_atom_site_aniso_U_22
_atom_site_aniso_U_33
_atom_site_aniso_U_23
_atom_site_aniso_U_13
_atom_site_aniso_U_12
C1 0.028(5) 0.035(4) 0.022(4) -0.001(4) -0.005(3) 0.001(4)
C2 0.031(5) 0.027(4) 0.020(4) 0.005(3) -0.009(3) -0.004(4)
C3 0.032(5) 0.025(4) 0.028(4) -0.003(3) 0.000(3) -0.004(4)
C4 0.030(5) 0.027(4) 0.050(5) -0.005(4) -0.010(4) 0.010(4)
C5 0.032(5) 0.031(4) 0.045(5) 0.001(4) -0.012(4) -0.004(4)
C6 0.023(5) 0.027(4) 0.036(5) -0.008(4) -0.003(4) -0.001(3)
C7 0.031(5) 0.039(5) 0.035(5) 0.002(4) 0.011(4) 0.014(4)
C8 0.043(6) 0.033(5) 0.048(5) 0.000(4) 0.009(4) -0.002(4)
C9 0.045(6) 0.036(5) 0.039(5) 0.010(4) 0.001(4) 0.001(4)
C10 0.036(5) 0.036(4) 0.031(5) 0.000(4) -0.003(4) -0.010(4)
C11 0.041(6) 0.039(5) 0.045(5) -0.008(4) 0.000(4) -0.007(4)
C12 0.056(6) 0.072(6) 0.034(5) -0.012(5) 0.014(4) 0.004(5)
C13 0.044(6) 0.046(5) 0.058(6) -0.026(5) 0.007(4) 0.004(4)
C14 0.048(6) 0.059(6) 0.044(5) -0.018(5) -0.002(4) 0.005(5)
C15 0.034(5) 0.029(4) 0.042(5) -0.009(4) 0.000(4) -0.002(4)
C16 0.036(5) 0.038(5) 0.074(6) -0.004(5) 0.012(5) -0.004(4)
C17 0.038(5) 0.041(5) 0.052(6) -0.005(4) 0.003(4) 0.010(4)
C18 0.034(5) 0.041(5) 0.057(6) -0.008(4) -0.011(4) 0.002(4)
C19 0.028(5) 0.028(4) 0.024(4) -0.008(3) 0.002(3) 0.001(3)
C20 0.032(5) 0.034(4) 0.019(4) -0.009(3) 0.008(3) -0.001(4)
C21 0.023(5) 0.043(5) 0.031(4) -0.015(4) 0.005(3) -0.005(4)
C22 0.037(5) 0.037(5) 0.043(5) -0.001(4) 0.000(4) -0.014(4)
C23 0.036(5) 0.037(4) 0.022(4) -0.007(4) 0.006(4) -0.009(4)
C24 0.024(5) 0.029(4) 0.035(4) 0.002(4) 0.003(3) -0.004(4)
C25 0.017(4) 0.039(4) 0.030(4) -0.002(4) -0.005(3) 0.006(4)
C26 0.038(5) 0.044(5) 0.030(5) 0.002(4) -0.005(4) 0.015(4)
C27 0.049(6) 0.032(4) 0.032(5) -0.002(4) 0.007(4) 0.004(4)
C28 0.038(5) 0.040(4) 0.035(5) 0.006(4) 0.005(4) 0.002(4)
C29 0.032(5) 0.025(4) 0.052(5) 0.000(4) 0.010(4) 0.001(4)
C30 0.051(6) 0.029(4) 0.065(6) 0.016(4) 0.015(5) 0.010(4)
C31 0.043(6) 0.018(4) 0.080(6) 0.000(4) 0.019(5) 0.001(4)
C32 0.050(6) 0.031(4) 0.045(5) -0.005(4) 0.012(4) 0.000(4)
C33 0.048(6) 0.043(5) 0.036(5) 0.003(4) -0.009(4) 0.011(4)
C34 0.040(5) 0.042(5) 0.053(5) 0.015(4) -0.011(4) 0.000(4)
C35 0.074(7) 0.044(5) 0.042(5) 0.002(5) -0.014(5) 0.012(5)
C36 0.056(7) 0.052(6) 0.062(6) 0.015(5) -0.020(5) -0.018(5)
C37 0.034(5) 0.023(4) 0.027(4) -0.003(3) -0.004(3) 0.001(3)
C38 0.051(6) 0.036(4) 0.016(4) -0.010(4) -0.002(4) -0.002(4)
C39 0.032(5) 0.046(5) 0.045(5) 0.008(4) 0.002(4) 0.018(4)
C40 0.034(5) 0.040(5) 0.035(5) 0.003(4) 0.006(4) 0.012(4)
C41 0.054(6) 0.029(4) 0.027(4) 0.005(4) 0.007(4) 0.012(4)
C42 0.037(5) 0.024(4) 0.033(4) 0.004(4) 0.013(4) 0.001(4)
C43 0.027(5) 0.071(6) 0.036(5) -0.011(5) -0.010(4) 0.004(5)
C44 0.037(5) 0.056(5) 0.041(5) -0.020(5) -0.014(4) 0.001(4)
C45 0.044(6) 0.047(5) 0.039(5) -0.017(4) 0.001(4) 0.002(4)
C46 0.038(5) 0.022(4) 0.031(4) -0.001(3) -0.009(4) -0.002(3)
C47 0.035(5) 0.044(5) 0.023(4) 0.000(4) -0.004(3) -0.013(4)
C48 0.046(6) 0.067(6) 0.035(5) 0.002(5) 0.004(4) -0.020(5)
C49 0.040(5) 0.035(4) 0.052(5) 0.000(4) 0.000(4) -0.001(4)
C50 0.037(5) 0.043(5) 0.040(5) 0.004(4) -0.002(4) -0.011(4)
C51 0.030(5) 0.029(4) 0.023(4) -0.001(3) 0.004(3) 0.002(4)
C52 0.047(6) 0.037(4) 0.036(5) 0.002(4) -0.003(4) 0.000(4)
C53 0.051(6) 0.046(5) 0.023(4) -0.008(4) -0.002(4) -0.011(4)
C54 0.052(6) 0.039(4) 0.027(4) 0.002(4) 0.005(4) 0.005(4)
C55 0.034(5) 0.031(4) 0.025(4) -0.003(4) -0.004(3) 0.000(4)
C56 0.020(4) 0.026(4) 0.047(5) -0.003(4) -0.001(4) -0.001(3)
C57 0.025(5) 0.042(5) 0.042(5) 0.006(4) 0.000(4) 0.002(4)
C58 0.043(6) 0.031(4) 0.039(5) -0.015(4) 0.001(4) -0.005(4)
C59 0.044(6) 0.034(4) 0.043(5) -0.007(4) 0.004(4) -0.004(4)
C60 0.048(6) 0.036(4) 0.025(4) -0.001(4) -0.005(4) 0.003(4)
C61 0.038(5) 0.029(4) 0.039(5) -0.003(4) 0.005(4) -0.006(4)
C62 0.037(5) 0.027(4) 0.065(6) 0.010(4) 0.013(4) -0.001(4)
C63 0.036(5) 0.027(4) 0.036(5) -0.003(4) 0.006(4) -0.001(4)
C64 0.074(7) 0.031(4) 0.039(5) -0.015(4) -0.013(4) 0.017(4)
C65 0.130(10) 0.050(6) 0.031(5) -0.001(5) 0.033(6) 0.012(6)
C66 0.092(9) 0.059(6) 0.098(9) 0.017(6) 0.034(7) 0.006(6)
C67 0.236(16) 0.053(6) 0.059(7) 0.000(6) 0.074(9) 0.002(8)
C68 0.204(14) 0.033(5) 0.053(7) 0.010(5) 0.036(7) 0.007(7)
C69 0.115(10) 0.043(6) 0.054(7) -0.014(5) -0.032(6) 0.025(6)
C70 0.047(7) 0.074(7) 0.116(10) -0.027(7) -0.033(6) 0.025(6)
C71 0.126(10) 0.080(8) 0.075(7) -0.032(6) -0.068(7) 0.059(7)
C72 0.162(13) 0.084(8) 0.086(9) 0.028(7) -0.031(8) 0.066(8)
C73 0.054(8) 0.100(9) 0.076(8) -0.004(7) -0.008(6) -0.019(7)
C74 0.069(9) 0.096(9) 0.067(8) -0.014(7) 0.025(6) -0.015(7)
N1 0.039(4) 0.020(3) 0.037(4) 0.003(3) -0.003(3) 0.001(3)
N2 0.030(4) 0.030(3) 0.032(4) -0.001(3) -0.010(3) 0.004(3)
N3 0.027(4) 0.026(3) 0.038(4) 0.000(3) -0.002(3) 0.000(3)
N4 0.028(4) 0.032(3) 0.032(4) -0.007(3) -0.002(3) 0.004(3)
N5 0.030(4) 0.040(4) 0.038(4) -0.010(3) -0.008(3) 0.001(3)
N6 0.030(4) 0.038(4) 0.036(4) -0.008(3) -0.008(3) 0.003(3)
N7 0.045(4) 0.023(3) 0.029(4) 0.005(3) -0.007(3) 0.005(3)
N8 0.026(4) 0.026(3) 0.032(4) 0.003(3) -0.001(3) -0.002(3)
O1 0.028(3) 0.023(3) 0.061(4) 0.006(3) 0.005(3) 0.004(2)
O2 0.052(4) 0.034(3) 0.028(3) -0.008(3) -0.014(3) 0.013(3)
O3 0.062(4) 0.041(3) 0.065(4) -0.001(3) 0.022(3) -0.001(3)
O4 0.063(4) 0.038(3) 0.093(5) -0.005(3) 0.016(4) 0.004(3)
O5 0.045(4) 0.048(3) 0.079(4) -0.029(3) -0.010(3) -0.003(3)
O6 0.069(4) 0.070(4) 0.040(4) 0.005(3) 0.005(3) 0.016(3)
O7 0.068(5) 0.065(4) 0.064(4) 0.020(4) 0.013(3) -0.012(3)
O8 0.046(4) 0.062(4) 0.083(5) 0.005(4) 0.027(3) 0.006(3)
F1 0.082(5) 0.147(6) 0.153(7) 0.086(6) 0.018(4) 0.049(5)
F2 0.082(5) 0.169(7) 0.075(4) -0.037(5) 0.004(3) -0.021(5)
F3 0.074(5) 0.174(7) 0.081(5) 0.034(4) 0.039(4) -0.023(4)
F4 0.108(5) 0.131(6) 0.067(4) -0.015(4) -0.002(4) -0.014(4)
F5 0.095(5) 0.051(3) 0.133(6) -0.016(4) 0.051(4) -0.011(3)
F6 0.069(4) 0.133(5) 0.087(4) -0.043(4) 0.039(3) -0.017(4)
P1 0.0327(13) 0.0276(10) 0.0373(12) -0.0062(10) 0.0021(9) -0.0022(9)
P2 0.0314(13) 0.0269(10) 0.0377(12) 0.0024(10) -0.0013(10) 0.0007(9)
P3 0.0332(13) 0.0273(10) 0.0220(11) -0.0009(9) -0.0037(9) 0.0008(9)
P4 0.089(2) 0.0330(12) 0.0308(13) -0.0008(11) -0.0069(12) 0.0168(13)
S1 0.0401(14) 0.0256(10) 0.0501(13) -0.0034(10) 0.0119(11) 0.0003(10)
S2 0.0547(17) 0.0496(14) 0.0470(15) 0.0041(12) 0.0088(12) -0.0015(12)
Pd1 0.0293(4) 0.0224(3) 0.0340(3) -0.0017(3) -0.0007(3) -0.0003(3)
Pd2 0.0288(4) 0.0237(3) 0.0355(3) 0.0001(3) -0.0015(3) 0.0014(3)
Pd3 0.0327(4) 0.0281(3) 0.0235(3) -0.0027(3) -0.0057(3) 0.0028(3)
Pd4 0.0428(4) 0.0267(3) 0.0276(3) -0.0022(3) -0.0051(3) 0.0070(3)

loop_
_atom_type_symbol
_atom_type_description
_atom_type_scat_dispersion_real
_atom_type_scat_dispersion_imag
_atom_type_scat_source
C C 0.0033 0.0016 'International Tables Vol C Tables 4.2.6.8 and 6.1.1.4'
H H 0 0 'International Tables Vol C Tables 4.2.6.8 and 6.1.1.4'
N N 0.0061 0.0033 'International Tables Vol C Tables 4.2.6.8 and 6.1.1.4'
O O 0.0106 0.006 'International Tables Vol C Tables 4.2.6.8 and 6.1.1.4'
F F 0.0171 0.0103 'International Tables Vol C Tables 4.2.6.8 and 6.1.1.4'
P P 0.1023 0.0942 'International Tables Vol C Tables 4.2.6.8 and 6.1.1.4'
S S 0.1246 0.1234 'International Tables Vol C Tables 4.2.6.8 and 6.1.1.4'
Pd Pd -0.9988 1.0072 'International Tables Vol C Tables 4.2.6.8 and 6.1.1.4'

loop_
_geom_angle_atom_site_label_1
_geom_angle_atom_site_label_2
_geom_angle_atom_site_label_3
_geom_angle
C2 C1 C6 119.2(7)
C2 C1 Pd1 115.5(5)
C6 C1 Pd1 125.3(6)
C1 C2 C3 123.2(7)
C1 C2 N2 116.9(6)
C3 C2 N2 119.9(7)
C4 C3 C2 117.0(7)
C4 C3 H3 121.5
C2 C3 H3 121.5
C3 C4 C5 122.1(7)
C3 C4 H4 118.9
C5 C4 H4 118.9
C6 C5 C4 119.3(8)
C6 C5 H5 120.3
C4 C5 H5 120.3
C5 C6 C1 119.1(7)
C5 C6 C10 123.1(7)
C1 C6 C10 117.8(6)
C8 C7 N2 107.9(7)
C8 C7 H7 126
N2 C7 H7 126
C7 C8 C9 106.0(8)
C7 C8 H8 127
C9 C8 H8 127
N1 C9 C8 111.9(7)
N1 C9 H9 124.1
C8 C9 H9 124.1
C6 C10 P1 107.5(5)
C6 C10 H10A 110.2
P1 C10 H10A 110.2
C6 C10 H10B 110.2
P1 C10 H10B 110.2
H10A C10 H10B 108.5
C12 C11 C13 111.5(7)
C12 C11 C14 109.1(7)
C13 C11 C14 107.5(6)
C12 C11 P1 113.0(5)
C13 C11 P1 110.7(5)
C14 C11 P1 104.6(5)
C11 C12 H12A 109.5
C11 C12 H12B 109.5
H12A C12 H12B 109.5
C11 C12 H12C 109.5
H12A C12 H12C 109.5
H12B C12 H12C 109.5
C11 C13 H13A 109.5
C11 C13 H13B 109.5
H13A C13 H13B 109.5
C11 C13 H13C 109.5
H13A C13 H13C 109.5
H13B C13 H13C 109.5
C11 C14 H14A 109.5
C11 C14 H14B 109.5
H14A C14 H14B 109.5
C11 C14 H14C 109.5
H14A C14 H14C 109.5
H14B C14 H14C 109.5
C17 C15 C18 107.1(6)
C17 C15 C16 110.5(6)
C18 C15 C16 110.1(6)
C17 C15 P1 110.9(5)
C18 C15 P1 106.7(5)
C16 C15 P1 111.3(5)
C15 C16 H16A 109.5
C15 C16 H16B 109.5
H16A C16 H16B 109.5
C15 C16 H16C 109.5
H16A C16 H16C 109.5
H16B C16 H16C 109.5
C15 C17 H17A 109.5
C15 C17 H17B 109.5
H17A C17 H17B 109.5
C15 C17 H17C 109.5
H17A C17 H17C 109.5
H17B C17 H17C 109.5
C15 C18 H18A 109.5
C15 C18 H18B 109.5
H18A C18 H18B 109.5
C15 C18 H18C 109.5
H18A C18 H18C 109.5
H18B C18 H18C 109.5
C24 C19 C20 118.0(7)
C24 C19 Pd2 126.7(5)
C20 C19 Pd2 115.3(5)
C21 C20 C19 121.9(7)
C21 C20 N4 123.7(6)
C19 C20 N4 114.4(6)
C20 C21 C22 118.6(7)
C20 C21 H21 120.7
C22 C21 H21 120.7
C23 C22 C21 120.3(7)
C23 C22 H22 119.8
C21 C22 H22 119.8
C22 C23 C24 121.1(7)
C22 C23 H23 119.5
C24 C23 H23 119.5
C19 C24 C23 120.1(6)
C19 C24 C28 116.6(6)
C23 C24 C28 122.9(6)
N4 C25 C26 105.9(6)
N4 C25 H25 127
C26 C25 H25 127
C25 C26 C27 105.7(7)
C25 C26 H26 127.1
C27 C26 H26 127.1
N3 C27 C26 110.3(7)
N3 C27 H27 124.8
C26 C27 H27 124.8
C24 C28 P2 107.4(5)
C24 C28 H28A 110.2
P2 C28 H28A 110.2
C24 C28 H28B 110.2
P2 C28 H28B 110.2
H28A C28 H28B 108.5
C30 C29 C32 108.6(6)
C30 C29 C31 109.1(6)
C32 C29 C31 108.9(6)
C30 C29 P2 110.9(5)
C32 C29 P2 106.6(5)
C31 C29 P2 112.6(5)
C29 C30 H30A 109.5
C29 C30 H30B 109.5
H30A C30 H30B 109.5
C29 C30 H30C 109.5
H30A C30 H30C 109.5
H30B C30 H30C 109.5
C29 C31 H31A 109.5
C29 C31 H31B 109.5
H31A C31 H31B 109.5
C29 C31 H31C 109.5
H31A C31 H31C 109.5
H31B C31 H31C 109.5
C29 C32 H32A 109.5
C29 C32 H32B 109.5
H32A C32 H32B 109.5
C29 C32 H32C 109.5
H32A C32 H32C 109.5
H32B C32 H32C 109.5
C35 C33 C36 107.6(7)
C35 C33 C34 109.3(7)
C36 C33 C34 111.3(6)
C35 C33 P2 105.5(5)
C36 C33 P2 110.1(6)
C34 C33 P2 112.6(5)
C33 C34 H34A 109.5
C33 C34 H34B 109.5
H34A C34 H34B 109.5
C33 C34 H34C 109.5
H34A C34 H34C 109.5
H34B C34 H34C 109.5
C33 C35 H35A 109.5
C33 C35 H35B 109.5
H35A C35 H35B 109.5
C33 C35 H35C 109.5
H35A C35 H35C 109.5
H35B C35 H35C 109.5
C33 C36 H36A 109.5
C33 C36 H36B 109.5
H36A C36 H36B 109.5
C33 C36 H36C 109.5
H36A C36 H36C 109.5
H36B C36 H36C 109.5
C42 C37 C38 118.2(6)
C42 C37 Pd3 126.5(5)
C38 C37 Pd3 115.3(5)
C37 C38 C39 122.9(7)
C37 C38 N6 115.7(6)
C39 C38 N6 121.4(6)
C40 C39 C38 117.0(7)
C40 C39 H39 121.5
C38 C39 H39 121.5
C39 C40 C41 122.2(7)
C39 C40 H40 118.9
C41 C40 H40 118.9
C40 C41 C42 119.4(7)
C40 C41 H41 120.3
C42 C41 H41 120.3
C37 C42 C41 120.3(7)
C37 C42 C46 116.9(6)
C41 C42 C46 122.9(6)
N6 C43 C44 107.8(7)
N6 C43 H43 126.1
C44 C43 H43 126.1
C43 C44 C45 106.0(7)
C43 C44 H44 127
C45 C44 H44 127
N5 C45 C44 109.3(7)
N5 C45 H45 125.3
C44 C45 H45 125.3
C42 C46 P3 107.4(4)
C42 C46 H46A 110.2
P3 C46 H46A 110.2
C42 C46 H46B 110.2
P3 C46 H46B 110.2
H46A C46 H46B 108.5
C50 C47 C48 109.6(6)
C50 C47 C49 109.4(6)
C48 C47 C49 107.2(7)
C50 C47 P3 113.3(5)
C48 C47 P3 106.0(5)
C49 C47 P3 111.1(5)
C47 C48 H48A 109.5
C47 C48 H48B 109.5
H48A C48 H48B 109.5
C47 C48 H48C 109.5
H48A C48 H48C 109.5
H48B C48 H48C 109.5
C47 C49 H49A 109.5
C47 C49 H49B 109.5
H49A C49 H49B 109.5
C47 C49 H49C 109.5
H49A C49 H49C 109.5
H49B C49 H49C 109.5
C47 C50 H50A 109.5
C47 C50 H50B 109.5
H50A C50 H50B 109.5
C47 C50 H50C 109.5
H50A C50 H50C 109.5
H50B C50 H50C 109.5
C54 C51 C53 108.3(6)
C54 C51 C52 109.9(6)
C53 C51 C52 108.3(6)
C54 C51 P3 113.8(5)
C53 C51 P3 107.1(4)
C52 C51 P3 109.2(5)
C51 C52 H52A 109.5
C51 C52 H52B 109.5
H52A C52 H52B 109.5
C51 C52 H52C 109.5
H52A C52 H52C 109.5
H52B C52 H52C 109.5
C51 C53 H53A 109.5
C51 C53 H53B 109.5
H53A C53 H53B 109.5
C51 C53 H53C 109.5
H53A C53 H53C 109.5
H53B C53 H53C 109.5
C51 C54 H54A 109.5
C51 C54 H54B 109.5
H54A C54 H54B 109.5
C51 C54 H54C 109.5
H54A C54 H54C 109.5
H54B C54 H54C 109.5
C56 C55 C60 117.8(7)
C56 C55 Pd4 116.9(5)
C60 C55 Pd4 125.3(6)
C55 C56 C57 123.6(7)
C55 C56 N8 114.4(7)
C57 C56 N8 121.9(7)
C58 C57 C56 117.0(7)
C58 C57 H57 121.5
C56 C57 H57 121.5
C57 C58 C59 121.3(8)
C57 C58 H58 119.4
C59 C58 H58 119.4
C60 C59 C58 121.0(7)
C60 C59 H59 119.5
C58 C59 H59 119.5
C59 C60 C55 119.3(7)
C59 C60 C64 123.6(7)
C55 C60 C64 117.1(7)
N8 C61 C62 108.5(7)
N8 C61 H61 125.7
C62 C61 H61 125.7
C61 C62 C63 104.6(7)
C61 C62 H62 127.7
C63 C62 H62 127.7
N7 C63 C62 110.7(7)
N7 C63 H63 124.6
C62 C63 H63 124.6
C60 C64 P4 108.1(5)
C60 C64 H64A 110.1
P4 C64 H64A 110.1
C60 C64 H64B 110.1
P4 C64 H64B 110.1
H64A C64 H64B 108.4
C67 C65 C66 110.1(9)
C67 C65 C68 109.2(7)
C66 C65 C68 107.5(9)
C67 C65 P4 111.9(7)
C66 C65 P4 105.2(6)
C68 C65 P4 112.9(7)
C65 C66 H66A 109.5
C65 C66 H66B 109.5
H66A C66 H66B 109.5
C65 C66 H66C 109.5
H66A C66 H66C 109.5
H66B C66 H66C 109.5
C65 C67 H67A 109.3
C65 C67 H67B 109.8
H67A C67 H67B 109.5
C65 C67 H67C 109.3
H67A C67 H67C 109.5
H67B C67 H67C 109.5
C65 C68 H68A 109.5
C65 C68 H68B 109.5
H68A C68 H68B 109.5
C65 C68 H68C 109.5
H68A C68 H68C 109.5
H68B C68 H68C 109.5
C71 C69 C70 106.1(10)
C71 C69 C72 109.4(8)
C70 C69 C72 110.0(9)
C71 C69 P4 110.0(7)
C70 C69 P4 107.9(6)
C72 C69 P4 113.2(8)
C69 C70 H70A 109.5
C69 C70 H70B 109.5
H70A C70 H70B 109.5
C69 C70 H70C 109.5
H70A C70 H70C 109.5
H70B C70 H70C 109.5
C69 C71 H71A 109.5
C69 C71 H71B 109.5
H71A C71 H71B 109.5
C69 C71 H71C 109.5
H71A C71 H71C 109.5
H71B C71 H71C 109.5
C69 C72 H72A 109.5
C69 C72 H72B 109.5
H72A C72 H72B 109.5
C69 C72 H72C 109.5
H72A C72 H72C 109.5
H72B C72 H72C 109.5
F1 C73 F3 109.6(10)
F1 C73 F2 105.9(9)
F3 C73 F2 108.4(10)
F1 C73 S1 111.6(9)
F3 C73 S1 115.1(8)
F2 C73 S1 105.6(8)
F5 C74 F6 106.1(9)
F5 C74 F4 106.1(9)
F6 C74 F4 106.4(9)
F5 C74 S2 114.0(7)
F6 C74 S2 111.5(7)
F4 C74 S2 112.3(8)
C9 N1 N2 103.5(6)
C9 N1 Pd1 144.4(5)
N2 N1 Pd1 111.7(5)
C7 N2 N1 110.6(6)
C7 N2 C2 134.4(6)
N1 N2 C2 115.0(6)
C27 N3 N4 105.9(6)
C27 N3 Pd2 141.8(5)
N4 N3 Pd2 112.0(4)
N3 N4 C25 112.1(6)
N3 N4 C20 117.1(5)
C25 N4 C20 130.4(7)
C45 N5 N6 106.4(6)
C45 N5 Pd3 141.2(5)
N6 N5 Pd3 112.3(4)
C43 N6 N5 110.4(6)
C43 N6 C38 133.7(7)
N5 N6 C38 115.9(5)
C63 N7 N8 106.2(6)
C63 N7 Pd4 141.5(6)
N8 N7 Pd4 111.4(4)
C61 N8 N7 109.9(6)
C61 N8 C56 132.4(7)
N7 N8 C56 117.2(6)
Pd2 O1 H1 109.5
Pd3 O2 H2 109.5
C10 P1 C15 105.9(3)
C10 P1 C11 103.8(3)
C15 P1 C11 113.5(4)
C10 P1 Pd1 105.0(3)
C15 P1 Pd1 110.9(3)
C11 P1 Pd1 116.5(3)
C28 P2 C29 106.9(3)
C28 P2 C33 104.3(4)
C29 P2 C33 113.9(4)
C28 P2 Pd2 105.0(2)
C29 P2 Pd2 109.9(2)
C33 P2 Pd2 115.9(3)
C46 P3 C47 104.0(3)
C46 P3 C51 105.8(3)
C47 P3 C51 113.5(3)
C46 P3 Pd3 105.1(2)
C47 P3 Pd3 115.7(2)
C51 P3 Pd3 111.5(2)
C69 P4 C64 104.8(4)
C69 P4 C65 114.4(5)
C64 P4 C65 105.7(4)
C69 P4 Pd4 111.0(3)
C64 P4 Pd4 105.2(3)
C65 P4 Pd4 114.6(3)
O3 S1 O4 115.7(3)
O3 S1 O5 114.1(3)
O4 S1 O5 112.0(3)
O3 S1 C73 105.3(5)
O4 S1 C73 104.7(5)
O5 S1 C73 103.6(5)
O6 S2 O8 115.4(4)
O6 S2 O7 114.1(4)
O8 S2 O7 115.2(4)
O6 S2 C74 102.8(5)
O8 S2 C74 103.5(5)
O7 S2 C74 103.5(5)
C1 Pd1 N1 80.8(3)
C1 Pd1 P1 82.1(2)
N1 Pd1 P1 162.49(16)
C19 Pd2 O1 174.7(2)
C19 Pd2 N3 81.0(3)
O1 Pd2 N3 93.7(2)
C19 Pd2 P2 82.0(2)
O1 Pd2 P2 103.27(13)
N3 Pd2 P2 162.96(17)
C37 Pd3 N5 80.8(3)
C37 Pd3 O2 176.2(2)
N5 Pd3 O2 95.5(2)
C37 Pd3 P3 81.59(19)
N5 Pd3 P3 162.05(18)
O2 Pd3 P3 102.17(13)
C55 Pd4 N7 79.8(3)
C55 Pd4 P4 82.6(2)
N7 Pd4 P4 162.32(18)

loop_
_geom_bond_atom_site_label_1
_geom_bond_atom_site_label_2
_geom_bond_distance
C1 C2 1.373(10)
C1 C6 1.398(10)
C1 Pd1 1.971(7)
C2 C3 1.382(9)
C2 N2 1.430(9)
C3 C4 1.372(10)
C3 H3 0.95
C4 C5 1.402(10)
C4 H4 0.95
C5 C6 1.390(9)
C5 H5 0.95
C6 C10 1.475(10)
C7 C8 1.345(10)
C7 N2 1.352(9)
C7 H7 0.95
C8 C9 1.383(10)
C8 H8 0.95
C9 N1 1.339(9)
C9 H9 0.95
C10 P1 1.854(7)
C10 H10A 0.99
C10 H10B 0.99
C11 C12 1.540(11)
C11 C13 1.541(10)
C11 C14 1.545(10)
C11 P1 1.884(8)
C12 H12A 0.98
C12 H12B 0.98
C12 H12C 0.98
C13 H13A 0.98
C13 H13B 0.98
C13 H13C 0.98
C14 H14A 0.98
C14 H14B 0.98
C14 H14C 0.98
C15 C17 1.517(9)
C15 C18 1.528(9)
C15 C16 1.540(10)
C15 P1 1.870(7)
C16 H16A 0.98
C16 H16B 0.98
C16 H16C 0.98
C17 H17A 0.98
C17 H17B 0.98
C17 H17C 0.98
C18 H18A 0.98
C18 H18B 0.98
C18 H18C 0.98
C19 C24 1.380(9)
C19 C20 1.414(9)
C19 Pd2 1.955(7)
C20 C21 1.376(9)
C20 N4 1.427(8)
C21 C22 1.389(9)
C21 H21 0.95
C22 C23 1.370(9)
C22 H22 0.95
C23 C24 1.388(9)
C23 H23 0.95
C24 C28 1.517(9)
C25 N4 1.358(8)
C25 C26 1.380(10)
C25 H25 0.95
C26 C27 1.410(10)
C26 H26 0.95
C27 N3 1.326(8)
C27 H27 0.95
C28 P2 1.833(7)
C28 H28A 0.99
C28 H28B 0.99
C29 C30 1.510(10)
C29 C32 1.526(9)
C29 C31 1.546(9)
C29 P2 1.870(8)
C30 H30A 0.98
C30 H30B 0.98
C30 H30C 0.98
C31 H31A 0.98
C31 H31B 0.98
C31 H31C 0.98
C32 H32A 0.98
C32 H32B 0.98
C32 H32C 0.98
C33 C35 1.530(11)
C33 C36 1.530(11)
C33 C34 1.539(9)
C33 P2 1.870(7)
C34 H34A 0.98
C34 H34B 0.98
C34 H34C 0.98
C35 H35A 0.98
C35 H35B 0.98
C35 H35C 0.98
C36 H36A 0.98
C36 H36B 0.98
C36 H36C 0.98
C37 C42 1.382(9)
C37 C38 1.396(9)
C37 Pd3 1.970(7)
C38 C39 1.403(10)
C38 N6 1.413(8)
C39 C40 1.377(10)
C39 H39 0.95
C40 C41 1.388(9)
C40 H40 0.95
C41 C42 1.410(9)
C41 H41 0.95
C42 C46 1.509(9)
C43 N6 1.353(8)
C43 C44 1.360(10)
C43 H43 0.95
C44 C45 1.426(10)
C44 H44 0.95
C45 N5 1.332(8)
C45 H45 0.95
C46 P3 1.840(7)
C46 H46A 0.99
C46 H46B 0.99
C47 C50 1.522(9)
C47 C48 1.525(9)
C47 C49 1.545(9)
C47 P3 1.866(8)
C48 H48A 0.98
C48 H48B 0.98
C48 H48C 0.98
C49 H49A 0.98
C49 H49B 0.98
C49 H49C 0.98
C50 H50A 0.98
C50 H50B 0.98
C50 H50C 0.98
C51 C54 1.518(9)
C51 C53 1.540(9)
C51 C52 1.544(9)
C51 P3 1.870(7)
C52 H52A 0.98
C52 H52B 0.98
C52 H52C 0.98
C53 H53A 0.98
C53 H53B 0.98
C53 H53C 0.98
C54 H54A 0.98
C54 H54B 0.98
C54 H54C 0.98
C55 C56 1.361(9)
C55 C60 1.428(9)
C55 Pd4 1.965(7)
C56 C57 1.392(10)
C56 N8 1.425(8)
C57 C58 1.385(9)
C57 H57 0.95
C58 C59 1.378(10)
C58 H58 0.95
C59 C60 1.365(10)
C59 H59 0.95
C60 C64 1.496(10)
C61 N8 1.341(8)
C61 C62 1.353(10)
C61 H61 0.95
C62 C63 1.396(10)
C62 H62 0.95
C63 N7 1.315(8)
C63 H63 0.95
C64 P4 1.848(7)
C64 H64A 0.99
C64 H64B 0.99
C65 C67 1.524(11)
C65 C66 1.541(12)
C65 C68 1.584(11)
C65 P4 1.861(10)
C66 H66A 0.98
C66 H66B 0.98
C66 H66C 0.98
C67 H67A 0.98
C67 H67B 0.98
C67 H67C 0.98
C68 H68A 0.98
C68 H68B 0.98
C68 H68C 0.98
C69 C71 1.523(11)
C69 C70 1.561(14)
C69 C72 1.574(12)
C69 P4 1.849(10)
C70 H70A 0.98
C70 H70B 0.98
C70 H70C 0.98
C71 H71A 0.98
C71 H71B 0.98
C71 H71C 0.98
C72 H72A 0.98
C72 H72B 0.98
C72 H72C 0.98
C73 F1 1.315(12)
C73 F3 1.314(12)
C73 F2 1.412(11)
C73 S1 1.761(11)
C74 F5 1.329(11)
C74 F6 1.353(11)
C74 F4 1.367(11)
C74 S2 1.786(11)
N1 N2 1.389(7)
N1 Pd1 2.099(7)
N3 N4 1.350(7)
N3 Pd2 2.088(5)
N5 N6 1.379(8)
N5 Pd3 2.076(6)
N7 N8 1.351(8)
N7 Pd4 2.097(5)
O1 Pd2 2.087(5)
O1 H1 0.84
O2 Pd3 2.105(5)
O2 H2 0.84
O3 S1 1.435(6)
O4 S1 1.445(6)
O5 S1 1.451(5)
O6 S2 1.437(5)
O7 S2 1.458(6)
O8 S2 1.444(6)
P1 Pd1 2.219(2)
P2 Pd2 2.2402(19)
P3 Pd3 2.2392(18)
P4 Pd4 2.241(2)

loop_
_platon_squeeze_void_nr
_platon_squeeze_void_average_x
_platon_squeeze_void_average_y
_platon_squeeze_void_average_z
_platon_squeeze_void_volume
_platon_squeeze_void_count_electrons
_platon_squeeze_void_content
1 0.000 0.000 0.500 263 52 ' '
2 0.076 0.125 1.019 59 11 ' '
3 0.438 0.032 0.408 52 8 ' '
4 0.562 -0.032 0.592 51 8 ' '
5 0.660 0.165 0.852 19 3 ' '
6 0.576 0.375 0.519 59 11 ' '
7 0.160 0.335 0.352 19 3 ' '
8 0.500 0.500 0.000 262 52 ' '
9 0.938 0.468 0.908 51 8 ' '
10 0.062 0.533 0.092 51 8 ' '
11 0.424 0.625 0.481 59 11 ' '
12 0.840 0.665 0.648 19 3 ' '
13 0.924 0.875 0.981 59 11 ' '
14 0.340 0.835 0.148 19 3 ' '
